data_4303807
loop_
_publ_author_name
'T. K. Prasad'
'M. V. Rajasekharan'

_publ_contact_author_address
;School of Chemistry,
University of Hyderabad,
Hyderabad-500046,
India.
;
_publ_contact_author_email mvrsc@uohyd.ernet.in
_publ_contact_author_fax +91-40-2301-2460
_publ_contact_author_name 'Rajasekharan, M. V.'
_publ_contact_author_phone +91-40-2313-4857
_publ_section_title
;
Cerium(IV)-Lanthanide(III)-Pyridine-2,6-dicarboxylic Acid System:
Coordination Salts, Chains, and Rings
;
_journal_name_full 'Inorganic Chemistry'
_journal_page_first 11543
_journal_page_last 11550
_journal_paper_doi 10.1021/ic901066v
_journal_volume 48
_journal_year 2009
_chemical_formula_moiety 'C21 H9 Ce N3 O12, C7 H16 Dy N O10, 7(H2 O) '
_chemical_formula_sum 'C28 H39 Ce Dy N4 O29'
_chemical_formula_weight 1198.25
_chemical_name_systematic
;
 ?
;
_space_group_IT_number 2
_symmetry_cell_setting triclinic
_symmetry_space_group_name_Hall '-P 1'
_symmetry_space_group_name_H-M 'P -1'
_atom_sites_solution_hydrogens geom
_atom_sites_solution_primary direct
_atom_sites_solution_secondary difmap
_audit_creation_method SHELXL-97
_cell_angle_alpha 110.024(2)
_cell_angle_beta 105.531(2)
_cell_angle_gamma 99.615(2)
_cell_formula_units_Z 2
_cell_length_a 12.0936(15)
_cell_length_b 12.8744(16)
_cell_length_c 14.6888(18)
_cell_measurement_reflns_used 5983
_cell_measurement_temperature 298(2)
_cell_measurement_theta_max 28.01
_cell_measurement_theta_min 2.54
_cell_volume 1984.0(4)
_computing_cell_refinement 'Bruker SMART'
_computing_data_collection 'Bruker SMART'
_computing_data_reduction 'Bruker SAINT'
_computing_molecular_graphics 'ORTEP-III (Burnett & Johnson, 1996)'
_computing_publication_material 'SHELXL-97 (Sheldrick, 1997)'
_computing_structure_refinement 'SHELXL-97 (Sheldrick, 1997)'
_computing_structure_solution 'SHELXS-97 (Sheldrick, 1997)'
_diffrn_ambient_temperature 298(2)
_diffrn_measured_fraction_theta_full 0.996
_diffrn_measured_fraction_theta_max 0.945
_diffrn_measurement_device_type 'CCD area detector'
_diffrn_measurement_method 'phi and omega scans'
_diffrn_radiation_monochromator graphite
_diffrn_radiation_source 'fine-focus sealed tube'
_diffrn_radiation_type MoK\a
_diffrn_radiation_wavelength 0.71073
_diffrn_reflns_av_R_equivalents 0.0257
_diffrn_reflns_av_sigmaI/netI 0.0330
_diffrn_reflns_limit_h_max 15
_diffrn_reflns_limit_h_min -16
_diffrn_reflns_limit_k_max 16
_diffrn_reflns_limit_k_min -16
_diffrn_reflns_limit_l_max 19
_diffrn_reflns_limit_l_min -18
_diffrn_reflns_number 22983
_diffrn_reflns_theta_full 25.00
_diffrn_reflns_theta_max 28.17
_diffrn_reflns_theta_min 1.76
_exptl_absorpt_coefficient_mu 3.112
_exptl_absorpt_correction_T_max 0.537
_exptl_absorpt_correction_T_min 0.427
_exptl_absorpt_correction_type multi-scan
_exptl_absorpt_process_details sadabs
_exptl_crystal_colour 'pale yellow'
_exptl_crystal_density_diffrn 2.006
_exptl_crystal_density_method 'not measured'
_exptl_crystal_description Blocks
_exptl_crystal_F_000 1182
_exptl_crystal_size_max 0.40
_exptl_crystal_size_mid 0.24
_exptl_crystal_size_min 0.20
_refine_diff_density_max 1.657
_refine_diff_density_min -1.612
_refine_diff_density_rms 0.122
_refine_ls_extinction_method none
_refine_ls_goodness_of_fit_ref 1.026
_refine_ls_hydrogen_treatment constr
_refine_ls_matrix_type full
_refine_ls_number_parameters 569
_refine_ls_number_reflns 9187
_refine_ls_number_restraints 0
_refine_ls_restrained_S_all 1.026
_refine_ls_R_factor_all 0.0386
_refine_ls_R_factor_gt 0.0339
_refine_ls_shift/su_max 0.002
_refine_ls_shift/su_mean 0.000
_refine_ls_structure_factor_coef Fsqd
_refine_ls_weighting_details 'calc w=1/[\s^2^(Fo^2^)+(0.0438P)^2^+4.5921P] where P=(Fo^2^+2Fc^2^)/3'
_refine_ls_weighting_scheme calc
_refine_ls_wR_factor_gt 0.0861
_refine_ls_wR_factor_ref 0.0889
_reflns_number_gt 8155
_reflns_number_total 9187
_reflns_threshold_expression >2sigma(I)
_cod_data_source_file ic901066v_si_002_08.cif
_cod_data_source_block 8
_cod_depositor_comments
;
The following automatic conversions were performed:
'_symmetry_cell_setting' value 'Triclinic' changed to 'triclinic'
according to '/home/saulius/struct/CIF-dictionaries/cif_core.dic'
dictionary named 'cif_core.dic' version 2.4.1 from 2010-06-29.

Automatic conversion script
Id: cif_fix_enum 1527 2010-12-29 10:47:43Z saulius 
;
_cod_database_code 4303807

loop_
_symmetry_equiv_pos_as_xyz
'x, y, z'
'-x, -y, -z'

loop_
_atom_site_label
_atom_site_type_symbol
_atom_site_fract_x
_atom_site_fract_y
_atom_site_fract_z
_atom_site_U_iso_or_equiv
_atom_site_adp_type
_atom_site_occupancy
_atom_site_symmetry_multiplicity
_atom_site_calc_flag
_atom_site_refinement_flags
_atom_site_disorder_assembly
_atom_site_disorder_group
Ce Ce 0.742040(17) 0.673137(17) 0.877769(16) 0.02077(6) Uani 1 1 d . . .
Dy Dy 0.128894(17) 0.741901(16) 0.482606(14) 0.02623(6) Uani 1 1 d . . .
C11 C 1.0203(3) 0.6586(3) 0.8774(3) 0.0246(8) Uani 1 1 d . . .
C12 C 1.1376(4) 0.6553(4) 0.9102(3) 0.0295(8) Uani 1 1 d . . .
H12 H 1.1850 0.6579 0.8701 0.035 Uiso 1 1 calc R . .
C13 C 1.1828(4) 0.6478(4) 1.0049(4) 0.0329(9) Uani 1 1 d . . .
H13 H 1.2618 0.6472 1.0298 0.040 Uiso 1 1 calc R . .
C14 C 1.1093(4) 0.6414(4) 1.0616(3) 0.0285(8) Uani 1 1 d . . .
H14 H 1.1377 0.6360 1.1248 0.034 Uiso 1 1 calc R . .
C15 C 0.9926(3) 0.6433(3) 1.0222(3) 0.0243(8) Uani 1 1 d . . .
C16 C 0.9026(4) 0.6368(4) 1.0759(3) 0.0279(8) Uani 1 1 d . . .
C17 C 0.9605(4) 0.6733(3) 0.7807(3) 0.0262(8) Uani 1 1 d . . .
C21 C 0.5483(3) 0.4093(3) 0.8055(3) 0.0238(7) Uani 1 1 d . . .
C22 C 0.4514(4) 0.3261(3) 0.7944(3) 0.0293(8) Uani 1 1 d . . .
H22 H 0.4437 0.2481 0.7610 0.035 Uiso 1 1 calc R . .
C23 C 0.3659(4) 0.3615(4) 0.8342(3) 0.0318(9) Uani 1 1 d . . .
H23 H 0.2995 0.3072 0.8274 0.038 Uiso 1 1 calc R . .
C24 C 0.3796(4) 0.4771(4) 0.8837(3) 0.0282(8) Uani 1 1 d . . .
H24 H 0.3224 0.5019 0.9102 0.034 Uiso 1 1 calc R . .
C25 C 0.4800(3) 0.5563(3) 0.8937(3) 0.0227(7) Uani 1 1 d . . .
C26 C 0.5078(3) 0.6850(3) 0.9489(3) 0.0251(8) Uani 1 1 d . . .
C27 C 0.6481(4) 0.3842(3) 0.7663(3) 0.0260(8) Uani 1 1 d . . .
C31 C 0.6385(4) 0.8443(4) 0.7650(4) 0.0396(11) Uani 1 1 d . . .
C32 C 0.6205(7) 0.9402(5) 0.7504(6) 0.081(3) Uani 1 1 d . . .
H32 H 0.5611 0.9341 0.6919 0.097 Uiso 1 1 calc R . .
C33 C 0.6947(8) 1.0485(5) 0.8266(7) 0.116(4) Uani 1 1 d . . .
H33 H 0.6857 1.1158 0.8190 0.139 Uiso 1 1 calc R . .
C34 C 0.7796(7) 1.0539(5) 0.9117(5) 0.080(2) Uani 1 1 d . . .
H34 H 0.8297 1.1249 0.9625 0.096 Uiso 1 1 calc R . .
C35 C 0.7908(4) 0.9539(4) 0.9218(4) 0.0378(10) Uani 1 1 d . . .
C36 C 0.8750(4) 0.9487(4) 1.0145(3) 0.0353(10) Uani 1 1 d . . .
C37 C 0.5677(4) 0.7237(4) 0.6911(4) 0.0360(10) Uani 1 1 d . . .
C41 C 0.2833(4) 0.8109(3) 0.7390(3) 0.0279(8) Uani 1 1 d . . .
C42 C 0.3458(4) 0.8734(4) 0.8430(3) 0.0364(10) Uani 1 1 d . . .
H42 H 0.3803 0.8386 0.8848 0.044 Uiso 1 1 calc R . .
C43 C 0.3554(5) 0.9905(4) 0.8834(4) 0.0457(12) Uani 1 1 d . . .
H43 H 0.3980 1.0362 0.9531 0.055 Uiso 1 1 calc R . .
C44 C 0.3017(5) 1.0384(4) 0.8198(4) 0.0415(11) Uani 1 1 d . . .
H44 H 0.3056 1.1163 0.8463 0.050 Uiso 1 1 calc R . .
C45 C 0.2413(4) 0.9693(4) 0.7149(3) 0.0317(9) Uani 1 1 d . . .
C46 C 0.1804(4) 1.0125(4) 0.6378(4) 0.0363(10) Uani 1 1 d . . .
C47 C 0.2628(4) 0.6846(3) 0.6821(3) 0.0286(8) Uani 1 1 d . . .
N11 N 0.9503(3) 0.6520(3) 0.9331(2) 0.0219(6) Uani 1 1 d . . .
N21 N 0.5623(3) 0.5224(3) 0.8545(2) 0.0208(6) Uani 1 1 d . . .
N31 N 0.7221(3) 0.8511(3) 0.8488(3) 0.0277(7) Uani 1 1 d . . .
N41 N 0.2333(3) 0.8579(3) 0.6760(3) 0.0266(7) Uani 1 1 d . . .
O11 O 0.8562(3) 0.6867(3) 0.7702(2) 0.0292(6) Uani 1 1 d . . .
O12 O 1.0132(3) 0.6712(3) 0.7190(2) 0.0359(7) Uani 1 1 d . . .
O13 O 0.7977(2) 0.6297(3) 1.0234(2) 0.0292(6) Uani 1 1 d . . .
O14 O 0.9347(3) 0.6377(4) 1.1631(2) 0.0494(9) Uani 1 1 d . . .
O21 O 0.7269(2) 0.4736(2) 0.7810(2) 0.0281(6) Uani 1 1 d . . .
O22 O 0.6497(3) 0.2838(3) 0.7266(3) 0.0368(7) Uani 1 1 d . . .
O23 O 0.6062(3) 0.7415(2) 0.9483(2) 0.0310(6) Uani 1 1 d . . .
O24 O 0.4411(3) 0.7274(3) 0.9887(2) 0.0352(7) Uani 1 1 d . . .
O31 O 0.5974(3) 0.6443(2) 0.7171(2) 0.0308(6) Uani 1 1 d . . .
O32 O 0.4866(4) 0.7056(3) 0.6112(3) 0.0658(13) Uani 1 1 d . . .
O33 O 0.8701(3) 0.8462(3) 1.0085(2) 0.0334(7) Uani 1 1 d . . .
O34 O 0.9408(3) 1.0379(3) 1.0890(3) 0.0519(9) Uani 1 1 d . . .
O41 O 0.2042(3) 0.6372(2) 0.5891(2) 0.0323(6) Uani 1 1 d . . .
O42 O 0.3091(3) 0.6319(3) 0.7369(2) 0.0412(8) Uani 1 1 d . . .
H42A H 0.2808 0.5703 0.6978 0.062 Uiso 1 1 d R . .
O43 O 0.1409(3) 0.9414(3) 0.5439(2) 0.0351(7) Uani 1 1 d . . .
O44 O 0.1731(4) 1.1110(3) 0.6702(3) 0.0617(12) Uani 1 1 d . . .
O51 O 0.3424(3) 0.8209(3) 0.5230(3) 0.0410(7) Uani 1 1 d . . .
H51A H 0.4009 0.8858 0.5503 0.061 Uiso 1 1 d R . .
H51B H 0.3799 0.7903 0.5532 0.061 Uiso 1 1 d R . .
O52 O -0.0199(3) 0.7472(3) 0.5645(2) 0.0393(7) Uani 1 1 d . . .
H52A H -0.0139 0.7234 0.6090 0.059 Uiso 1 1 d R . .
H52B H -0.0509 0.7956 0.5762 0.059 Uiso 1 1 d R . .
O53 O -0.0149(3) 0.5505(3) 0.4124(3) 0.0492(9) Uani 1 1 d . . .
H53A H -0.0386 0.5199 0.3453 0.074 Uiso 1 1 d R . .
H53B H -0.0798 0.5506 0.4104 0.074 Uiso 1 1 d R . .
O54 O 0.1658(3) 0.7798(4) 0.3404(3) 0.0556(10) Uani 1 1 d . . .
H54A H 0.1192 0.8138 0.3119 0.083 Uiso 1 1 d R . .
H54B H 0.2400 0.8205 0.3797 0.083 Uiso 1 1 d R . .
O55 O 0.1982(4) 0.5868(3) 0.3882(3) 0.0519(9) Uani 1 1 d . . .
H55A H 0.2689 0.5795 0.4296 0.078 Uiso 1 1 d R . .
H55B H 0.2211 0.6084 0.3497 0.078 Uiso 1 1 d R . .
O56 O -0.0585(3) 0.7398(3) 0.3635(2) 0.0394(7) Uani 1 1 d . . .
H56A H -0.0878 0.7901 0.3715 0.059 Uiso 1 1 d R . .
H56B H -0.0791 0.7028 0.3051 0.059 Uiso 1 1 d R . .
O1W O 0.2652(4) 0.4218(3) 0.6224(4) 0.0740(14) Uani 1 1 d . . .
H1A H 0.2299 0.4004 0.5497 0.111 Uiso 1 1 d R . .
H1B H 0.3401 0.4207 0.6198 0.111 Uiso 1 1 d R . .
O2W O 0.8652(5) 0.9164(4) 0.5724(4) 0.0775(14) Uani 1 1 d . . .
H2A H 0.8099 0.8756 0.5324 0.116 Uiso 1 1 d R . .
H2B H 0.8892 0.9619 0.5504 0.116 Uiso 1 1 d R . .
O3W O 0.4532(6) 0.0547(5) 0.5973(6) 0.115(2) Uani 1 1 d . . .
H3A H 0.4306 0.0986 0.5691 0.173 Uiso 1 1 d R . .
H3B H 0.5304 0.1090 0.6392 0.173 Uiso 1 1 d R . .
O4W O 0.0246(6) 0.9178(7) 0.2311(4) 0.122(2) Uani 1 1 d . . .
H4A H 0.0227 0.9683 0.2098 0.183 Uiso 1 1 d R . .
H4B H 0.0034 0.8683 0.1698 0.183 Uiso 1 1 d R . .
O5W O 0.6946(10) 0.5527(10) 0.5455(5) 0.226(6) Uani 1 1 d . . .
H5A H 0.6191 0.4992 0.4897 0.338 Uiso 1 1 d R . .
H5B H 0.7016 0.5914 0.6007 0.338 Uiso 1 1 d R . .
O7W O 0.5091(8) 0.5824(7) 0.4330(6) 0.162(3) Uani 1 1 d . . .
H7A H 0.4703 0.5289 0.3794 0.242 Uiso 1 1 d R . .
H7B H 0.4792 0.6282 0.4590 0.242 Uiso 1 1 d R . .
O8W O 0.3690(8) 0.1942(10) 0.5175(8) 0.201(5) Uani 1 1 d . . .
H8A H 0.3787 0.1997 0.4543 0.302 Uiso 1 1 d R . .
H8B H 0.3774 0.2522 0.5714 0.302 Uiso 1 1 d R . .

loop_
_atom_site_aniso_label
_atom_site_aniso_U_11
_atom_site_aniso_U_22
_atom_site_aniso_U_33
_atom_site_aniso_U_23
_atom_site_aniso_U_13
_atom_site_aniso_U_12
Ce 0.01757(10) 0.02181(11) 0.02126(11) 0.00798(8) 0.00584(8) 0.00475(8)
Dy 0.02995(11) 0.02749(10) 0.02093(10) 0.00966(8) 0.00751(8) 0.01021(8)
C11 0.0216(18) 0.0244(18) 0.0269(19) 0.0082(15) 0.0106(15) 0.0056(15)
C12 0.026(2) 0.032(2) 0.033(2) 0.0113(17) 0.0161(17) 0.0114(17)
C13 0.024(2) 0.033(2) 0.039(2) 0.0111(19) 0.0088(18) 0.0127(17)
C14 0.028(2) 0.031(2) 0.0245(19) 0.0109(16) 0.0051(16) 0.0096(16)
C15 0.0239(18) 0.0240(18) 0.0211(18) 0.0066(15) 0.0061(15) 0.0060(15)
C16 0.029(2) 0.036(2) 0.0222(19) 0.0136(17) 0.0105(16) 0.0121(17)
C17 0.029(2) 0.0261(19) 0.0247(19) 0.0112(16) 0.0115(16) 0.0064(16)
C21 0.0224(18) 0.0236(18) 0.0260(19) 0.0108(15) 0.0084(15) 0.0069(15)
C22 0.029(2) 0.0220(18) 0.034(2) 0.0092(16) 0.0113(17) 0.0053(16)
C23 0.027(2) 0.031(2) 0.037(2) 0.0145(18) 0.0123(18) 0.0036(17)
C24 0.0229(19) 0.031(2) 0.032(2) 0.0119(17) 0.0127(17) 0.0088(16)
C25 0.0187(17) 0.0250(18) 0.0240(18) 0.0091(15) 0.0075(15) 0.0072(14)
C26 0.0223(18) 0.0281(19) 0.0211(18) 0.0072(15) 0.0056(15) 0.0070(15)
C27 0.0262(19) 0.0261(19) 0.027(2) 0.0093(16) 0.0111(16) 0.0109(16)
C31 0.042(3) 0.027(2) 0.039(3) 0.0130(19) 0.000(2) 0.0076(19)
C32 0.089(5) 0.038(3) 0.076(5) 0.026(3) -0.030(4) 0.009(3)
C33 0.142(8) 0.028(3) 0.103(6) 0.025(3) -0.054(6) 0.002(4)
C34 0.093(5) 0.021(2) 0.074(4) 0.009(3) -0.026(4) -0.001(3)
C35 0.041(3) 0.023(2) 0.039(2) 0.0086(18) 0.007(2) 0.0043(18)
C36 0.032(2) 0.031(2) 0.032(2) 0.0042(18) 0.0092(18) 0.0029(18)
C37 0.037(2) 0.030(2) 0.035(2) 0.0133(19) 0.0025(19) 0.0129(19)
C41 0.032(2) 0.0267(19) 0.0253(19) 0.0112(16) 0.0080(16) 0.0101(16)
C42 0.047(3) 0.032(2) 0.024(2) 0.0103(18) 0.0034(19) 0.012(2)
C43 0.057(3) 0.034(2) 0.028(2) 0.0057(19) 0.000(2) 0.010(2)
C44 0.057(3) 0.024(2) 0.032(2) 0.0038(18) 0.008(2) 0.011(2)
C45 0.037(2) 0.026(2) 0.027(2) 0.0091(17) 0.0059(18) 0.0111(17)
C46 0.042(3) 0.029(2) 0.036(2) 0.0151(19) 0.008(2) 0.0121(19)
C47 0.034(2) 0.0266(19) 0.025(2) 0.0120(16) 0.0059(17) 0.0122(17)
N11 0.0191(15) 0.0232(15) 0.0222(15) 0.0089(13) 0.0068(12) 0.0049(12)
N21 0.0172(14) 0.0207(15) 0.0233(15) 0.0086(12) 0.0065(12) 0.0045(12)
N31 0.0275(17) 0.0228(16) 0.0285(17) 0.0083(14) 0.0074(14) 0.0051(13)
N41 0.0302(17) 0.0240(16) 0.0225(16) 0.0077(13) 0.0058(14) 0.0100(14)
O11 0.0266(14) 0.0374(16) 0.0263(14) 0.0155(12) 0.0106(12) 0.0083(12)
O12 0.0376(17) 0.0476(18) 0.0338(16) 0.0222(14) 0.0213(14) 0.0135(14)
O13 0.0228(13) 0.0445(17) 0.0276(15) 0.0207(13) 0.0116(12) 0.0099(12)
O14 0.0413(19) 0.090(3) 0.0258(16) 0.0290(18) 0.0152(15) 0.0246(19)
O21 0.0236(14) 0.0271(14) 0.0330(15) 0.0088(12) 0.0138(12) 0.0067(11)
O22 0.0356(16) 0.0253(15) 0.0501(19) 0.0101(14) 0.0199(15) 0.0135(13)
O23 0.0296(15) 0.0211(13) 0.0408(17) 0.0068(12) 0.0181(13) 0.0066(11)
O24 0.0343(16) 0.0305(15) 0.0419(18) 0.0089(13) 0.0202(14) 0.0134(13)
O31 0.0294(15) 0.0247(14) 0.0282(15) 0.0071(12) 0.0001(12) 0.0068(12)
O32 0.069(3) 0.0379(19) 0.053(2) 0.0107(17) -0.026(2) 0.0147(19)
O33 0.0321(16) 0.0294(15) 0.0294(15) 0.0091(12) 0.0036(13) 0.0036(12)
O34 0.050(2) 0.0359(18) 0.040(2) 0.0006(15) 0.0002(16) -0.0024(16)
O41 0.0405(17) 0.0279(14) 0.0226(14) 0.0078(12) 0.0028(12) 0.0145(13)
O42 0.057(2) 0.0326(16) 0.0301(16) 0.0137(13) 0.0034(15) 0.0201(15)
O43 0.0448(18) 0.0327(16) 0.0292(16) 0.0162(13) 0.0085(14) 0.0145(14)
O44 0.085(3) 0.0290(17) 0.051(2) 0.0109(16) -0.005(2) 0.0252(19)
O51 0.0323(17) 0.0463(19) 0.0440(19) 0.0208(16) 0.0088(14) 0.0129(14)
O52 0.0429(18) 0.052(2) 0.0313(16) 0.0200(15) 0.0179(14) 0.0199(16)
O53 0.0408(19) 0.0389(18) 0.057(2) 0.0083(17) 0.0197(17) 0.0046(15)
O54 0.046(2) 0.100(3) 0.042(2) 0.041(2) 0.0217(17) 0.039(2)
O55 0.073(3) 0.0404(19) 0.056(2) 0.0168(17) 0.044(2) 0.0184(18)
O56 0.0469(19) 0.0459(18) 0.0301(16) 0.0175(14) 0.0112(14) 0.0244(16)
O1W 0.073(3) 0.046(2) 0.069(3) 0.001(2) -0.002(2) 0.025(2)
O2W 0.098(4) 0.074(3) 0.079(3) 0.046(3) 0.035(3) 0.033(3)
O3W 0.095(4) 0.065(3) 0.149(6) 0.037(4) 0.015(4) -0.006(3)
O4W 0.115(5) 0.179(7) 0.062(3) 0.042(4) 0.016(3) 0.054(5)
O5W 0.345(13) 0.392(14) 0.067(4) 0.111(6) 0.107(6) 0.332(13)
O7W 0.153(7) 0.118(6) 0.145(7) 0.012(5) 0.003(6) 0.038(5)
O8W 0.157(8) 0.251(12) 0.189(10) 0.149(9) 0.009(7) 0.000(8)

loop_
_atom_type_symbol
_atom_type_description
_atom_type_scat_dispersion_real
_atom_type_scat_dispersion_imag
_atom_type_scat_source
C C 0.0033 0.0016 'International Tables Vol C Tables 4.2.6.8 and 6.1.1.4'
H H 0.0000 0.0000 'International Tables Vol C Tables 4.2.6.8 and 6.1.1.4'
N N 0.0061 0.0033 'International Tables Vol C Tables 4.2.6.8 and 6.1.1.4'
O O 0.0106 0.0060 'International Tables Vol C Tables 4.2.6.8 and 6.1.1.4'
Ce Ce -0.2486 2.6331 'International Tables Vol C Tables 4.2.6.8 and 6.1.1.4'
Dy Dy -0.1892 4.4098 'International Tables Vol C Tables 4.2.6.8 and 6.1.1.4'

loop_
_geom_angle_atom_site_label_1
_geom_angle_atom_site_label_2
_geom_angle_atom_site_label_3
_geom_angle
_geom_angle_site_symmetry_1
_geom_angle_site_symmetry_3
_geom_angle_publ_flag
O23 Ce O33 80.99(11) . . y
O23 Ce O13 82.83(10) . . y
O33 Ce O13 76.15(11) . . y
O23 Ce O11 146.04(10) . . y
O33 Ce O11 90.33(11) . . y
O13 Ce O11 127.00(10) . . y
O23 Ce O31 84.33(11) . . y
O33 Ce O31 127.75(10) . . y
O13 Ce O31 150.40(10) . . y
O11 Ce O31 75.23(10) . . y
O23 Ce O21 126.83(9) . . y
O33 Ce O21 144.14(10) . . y
O13 Ce O21 84.80(10) . . y
O11 Ce O21 77.17(10) . . y
O31 Ce O21 81.78(10) . . y
O23 Ce N31 71.54(11) . . y
O33 Ce N31 64.20(11) . . y
O13 Ce N31 135.19(11) . . y
O11 Ce N31 75.12(11) . . y
O31 Ce N31 63.56(10) . . y
O21 Ce N31 139.93(10) . . y
O23 Ce N21 64.06(10) . . y
O33 Ce N21 136.51(10) . . y
O13 Ce N21 74.62(10) . . y
O11 Ce N21 133.09(10) . . y
O31 Ce N21 75.78(10) . . y
O21 Ce N21 62.79(9) . . y
N31 Ce N21 121.57(10) . . y
O23 Ce N11 140.20(11) . . y
O33 Ce N11 70.88(10) . . y
O13 Ce N11 63.78(10) . . y
O11 Ce N11 63.36(10) . . y
O31 Ce N11 135.23(10) . . y
O21 Ce N11 73.49(10) . . y
N31 Ce N11 117.18(11) . . y
N21 Ce N11 121.24(10) . . y
O43 Dy O52 79.22(11) . . y
O43 Dy O55 147.69(12) . . y
O52 Dy O55 133.06(12) . . y
O43 Dy O54 81.09(13) . . y
O52 Dy O54 139.11(11) . . y
O55 Dy O54 72.13(13) . . y
O43 Dy O51 80.97(11) . . y
O52 Dy O51 140.83(11) . . y
O55 Dy O51 72.88(12) . . y
O54 Dy O51 69.02(12) . . y
O43 Dy O56 78.54(11) . . y
O52 Dy O56 71.02(11) . . y
O55 Dy O56 107.87(13) . . y
O54 Dy O56 70.13(11) . . y
O51 Dy O56 136.47(11) . . y
O43 Dy O53 141.68(12) . . y
O52 Dy O53 69.25(12) . . y
O55 Dy O53 66.59(12) . . y
O54 Dy O53 108.92(14) . . y
O51 Dy O53 137.35(12) . . y
O56 Dy O53 71.14(12) . . y
O43 Dy O41 126.54(10) . . y
O52 Dy O41 83.17(11) . . y
O55 Dy O41 68.69(11) . . y
O54 Dy O41 136.55(11) . . y
O51 Dy O41 82.03(11) . . y
O56 Dy O41 140.20(11) . . y
O53 Dy O41 71.59(12) . . y
O43 Dy N41 64.21(10) . . y
O52 Dy N41 71.33(11) . . y
O55 Dy N41 120.93(13) . . y
O54 Dy N41 129.09(13) . . y
O51 Dy N41 69.65(11) . . y
O56 Dy N41 130.77(11) . . y
O53 Dy N41 121.53(12) . . y
O41 Dy N41 62.35(10) . . y
N11 C11 C12 121.4(4) . . ?
N11 C11 C17 113.7(3) . . ?
C12 C11 C17 124.8(4) . . ?
C11 C12 C13 118.2(4) . . ?
C14 C13 C12 119.5(4) . . ?
C13 C14 C15 118.4(4) . . ?
N11 C15 C14 122.1(4) . . ?
N11 C15 C16 114.0(3) . . ?
C14 C15 C16 123.9(4) . . ?
O14 C16 O13 126.0(4) . . ?
O14 C16 C15 119.6(4) . . ?
O13 C16 C15 114.4(3) . . ?
O12 C17 O11 125.7(4) . . ?
O12 C17 C11 119.4(4) . . ?
O11 C17 C11 114.9(3) . . ?
N21 C21 C22 122.0(4) . . ?
N21 C21 C27 113.5(3) . . ?
C22 C21 C27 124.6(4) . . ?
C21 C22 C23 118.5(4) . . ?
C24 C23 C22 119.7(4) . . ?
C23 C24 C25 119.0(4) . . ?
N21 C25 C24 121.5(3) . . ?
N21 C25 C26 114.1(3) . . ?
C24 C25 C26 124.5(3) . . ?
O24 C26 O23 125.6(4) . . ?
O24 C26 C25 120.9(4) . . ?
O23 C26 C25 113.5(3) . . ?
O22 C27 O21 125.9(4) . . ?
O22 C27 C21 119.4(4) . . ?
O21 C27 C21 114.6(3) . . ?
N31 C31 C32 122.1(5) . . ?
N31 C31 C37 113.7(4) . . ?
C32 C31 C37 124.2(5) . . ?
C31 C32 C33 117.9(5) . . ?
C34 C33 C32 119.3(5) . . ?
C33 C34 C35 119.5(5) . . ?
N31 C35 C34 121.4(5) . . ?
N31 C35 C36 114.1(4) . . ?
C34 C35 C36 124.5(4) . . ?
O34 C36 O33 125.0(5) . . ?
O34 C36 C35 120.6(4) . . ?
O33 C36 C35 114.4(4) . . ?
O32 C37 O31 124.1(4) . . ?
O32 C37 C31 120.2(4) . . ?
O31 C37 C31 115.7(4) . . ?
N41 C41 C42 123.1(4) . . ?
N41 C41 C47 111.7(3) . . ?
C42 C41 C47 125.2(4) . . ?
C41 C42 C43 117.4(4) . . ?
C44 C43 C42 119.7(4) . . ?
C43 C44 C45 119.3(4) . . ?
N41 C45 C44 121.2(4) . . ?
N41 C45 C46 114.8(4) . . ?
C44 C45 C46 124.0(4) . . ?
O44 C46 O43 126.1(4) . . ?
O44 C46 C45 118.1(4) . . ?
O43 C46 C45 115.8(4) . . ?
O41 C47 O42 124.3(4) . . ?
O41 C47 C41 119.7(4) . . ?
O42 C47 C41 116.0(4) . . ?
C15 N11 C11 120.3(3) . . ?
C15 N11 Ce 118.9(2) . . ?
C11 N11 Ce 120.5(2) . . ?
C25 N21 C21 119.4(3) . . ?
C25 N21 Ce 119.0(2) . . ?
C21 N21 Ce 121.6(2) . . ?
C35 N31 C31 119.9(4) . . ?
C35 N31 Ce 119.1(3) . . ?
C31 N31 Ce 120.8(3) . . ?
C45 N41 C41 119.3(3) . . ?
C45 N41 Dy 118.6(3) . . ?
C41 N41 Dy 122.2(3) . . ?
C17 O11 Ce 127.2(2) . . ?
C16 O13 Ce 126.7(2) . . ?
C27 O21 Ce 127.3(2) . . ?
C26 O23 Ce 129.4(2) . . ?
C37 O31 Ce 125.9(3) . . ?
C36 O33 Ce 128.1(3) . . ?
C47 O41 Dy 123.9(3) . . ?
C46 O43 Dy 126.0(3) . . ?

loop_
_geom_bond_atom_site_label_1
_geom_bond_atom_site_label_2
_geom_bond_distance
_geom_bond_site_symmetry_2
_geom_bond_publ_flag
Ce O23 2.306(3) . y
Ce O33 2.318(3) . y
Ce O13 2.348(3) . y
Ce O11 2.390(3) . y
Ce O31 2.395(3) . y
Ce O21 2.420(3) . y
Ce N31 2.507(3) . y
Ce N21 2.519(3) . y
Ce N11 2.523(3) . y
Dy O43 2.376(3) . y
Dy O52 2.416(3) . y
Dy O55 2.429(3) . y
Dy O54 2.434(3) . y
Dy O51 2.438(3) . y
Dy O56 2.454(3) . y
Dy O53 2.455(3) . y
Dy O41 2.487(3) . y
Dy N41 2.537(3) . y
C11 N11 1.336(5) . ?
C11 C12 1.384(5) . ?
C11 C17 1.503(6) . ?
C12 C13 1.395(6) . ?
C13 C14 1.382(6) . ?
C14 C15 1.382(5) . ?
C15 N11 1.322(5) . ?
C15 C16 1.513(5) . ?
C16 O14 1.231(5) . ?
C16 O13 1.266(5) . ?
C17 O12 1.236(5) . ?
C17 O11 1.277(5) . ?
C21 N21 1.342(5) . ?
C21 C22 1.381(5) . ?
C21 C27 1.506(5) . ?
C22 C23 1.384(6) . ?
C23 C24 1.372(6) . ?
C24 C25 1.387(5) . ?
C25 N21 1.339(5) . ?
C25 C26 1.505(5) . ?
C26 O24 1.214(5) . ?
C26 O23 1.290(5) . ?
C27 O22 1.229(5) . ?
C27 O21 1.277(5) . ?
C31 N31 1.333(6) . ?
C31 C32 1.366(7) . ?
C31 C37 1.492(6) . ?
C32 C33 1.406(8) . ?
C33 C34 1.361(9) . ?
C34 C35 1.370(7) . ?
C35 N31 1.332(5) . ?
C35 C36 1.496(7) . ?
C36 O34 1.232(5) . ?
C36 O33 1.282(5) . ?
C37 O32 1.230(5) . ?
C37 O31 1.280(5) . ?
C41 N41 1.340(5) . ?
C41 C42 1.375(6) . ?
C41 C47 1.492(6) . ?
C42 C43 1.390(6) . ?
C43 C44 1.370(7) . ?
C44 C45 1.392(6) . ?
C45 N41 1.326(5) . ?
C45 C46 1.502(6) . ?
C46 O44 1.221(5) . ?
C46 O43 1.267(5) . ?
C47 O41 1.228(5) . ?
C47 O42 1.296(5) . ?
